data_7157826
loop_
_publ_author_name
'Zhao, Bin'
'Xu, Bo'

_publ_section_title
;
 Visible-light promoted oxidative cyclization of cinnamic acid derivatives
 using xanthone as the photocatalyst.
;
_journal_issue 3
_journal_name_full 'Organic &amp; biomolecular chemistry'
_journal_page_first 568
_journal_page_last 573
_journal_paper_doi 10.1039/d0ob02417a
_journal_volume 19
_journal_year 2021
_chemical_formula_sum 'C20 H14 Cl2 O4'
_chemical_formula_weight 389.21
_space_group_crystal_system triclinic
_space_group_IT_number 2
_space_group_name_Hall '-P 1'
_space_group_name_H-M_alt 'P -1'
_atom_sites_solution_hydrogens geom
_audit_creation_method SHELXL-2018/3
_audit_update_record
;
2019-08-06 deposited with the CCDC.	2020-12-18 downloaded from the CCDC.
;
_cell_angle_alpha 71.5840(10)
_cell_angle_beta 72.7130(10)
_cell_angle_gamma 72.0840(10)
_cell_formula_units_Z 2
_cell_length_a 8.4191(2)
_cell_length_b 10.2779(2)
_cell_length_c 11.5069(3)
_cell_measurement_reflns_used 7248
_cell_measurement_temperature 193(2)
_cell_measurement_theta_max 60.40
_cell_measurement_theta_min 4.93
_cell_volume 876.57(4)
_computing_structure_refinement 'SHELXL-2018/3 (Sheldrick, 2018)'
_computing_structure_solution 'SHELXT 2014/5 (Sheldrick, 2014)'
_diffrn_ambient_temperature 193(2)
_diffrn_measured_fraction_theta_full 0.979
_diffrn_measured_fraction_theta_max 0.979
_diffrn_measurement_device_type 'Bruker D8 Venture'
_diffrn_measurement_method '\f and \w scans'
_diffrn_radiation_type GaK\a
_diffrn_radiation_wavelength 1.34139
_diffrn_reflns_av_R_equivalents 0.0299
_diffrn_reflns_av_unetI/netI 0.0261
_diffrn_reflns_Laue_measured_fraction_full 0.979
_diffrn_reflns_Laue_measured_fraction_max 0.979
_diffrn_reflns_limit_h_max 10
_diffrn_reflns_limit_h_min -10
_diffrn_reflns_limit_k_max 12
_diffrn_reflns_limit_k_min -12
_diffrn_reflns_limit_l_max 13
_diffrn_reflns_limit_l_min -13
_diffrn_reflns_number 10859
_diffrn_reflns_point_group_measured_fraction_full 0.979
_diffrn_reflns_point_group_measured_fraction_max 0.979
_diffrn_reflns_theta_full 52.995
_diffrn_reflns_theta_max 52.995
_diffrn_reflns_theta_min 4.925
_exptl_absorpt_coefficient_mu 2.338
_exptl_crystal_density_diffrn 1.475
_exptl_crystal_description BLOCK
_exptl_crystal_F_000 400
_exptl_crystal_size_max 0.160
_exptl_crystal_size_mid 0.120
_exptl_crystal_size_min 0.110
_refine_diff_density_max 0.209
_refine_diff_density_min -0.347
_refine_diff_density_rms 0.037
_refine_ls_extinction_method none
_refine_ls_goodness_of_fit_ref 1.040
_refine_ls_hydrogen_treatment constr
_refine_ls_matrix_type full
_refine_ls_number_parameters 237
_refine_ls_number_reflns 3029
_refine_ls_number_restraints 0
_refine_ls_restrained_S_all 1.040
_refine_ls_R_factor_all 0.0423
_refine_ls_R_factor_gt 0.0364
_refine_ls_shift/su_max 0.001
_refine_ls_shift/su_mean 0.000
_refine_ls_structure_factor_coef Fsqd
_refine_ls_weighting_details 'w=1/[\s^2^(Fo^2^)+(0.0547P)^2^+0.3277P] where P=(Fo^2^+2Fc^2^)/3'
_refine_ls_weighting_scheme calc
_refine_ls_wR_factor_gt 0.1000
_refine_ls_wR_factor_ref 0.1056
_reflns_Friedel_coverage 0.000
_reflns_number_gt 2669
_reflns_number_total 3029
_reflns_threshold_expression 'I > 2\s(I)'
_cod_data_source_file d0ob02417a2.cif
_cod_data_source_block 20190627ZH_ZNZ4668_0m_a
_cod_depositor_comments 'Adding full bibliography for 7157826.cif.'
_cod_database_code 7157826
_shelx_shelxl_version_number 2018/3
_shelx_space_group_comment
;
The symmetry employed for this shelxl refinement is uniquely defined
by the following loop, which should always be used as a source of
symmetry information in preference to the above space-group names.
They are only intended as comments.
;
_shelx_estimated_absorpt_t_min 0.706
_shelx_estimated_absorpt_t_max 0.783

loop_
_space_group_symop_operation_xyz
'x, y, z'
'-x, -y, -z'

loop_
_atom_site_label
_atom_site_type_symbol
_atom_site_fract_x
_atom_site_fract_y
_atom_site_fract_z
_atom_site_U_iso_or_equiv
_atom_site_adp_type
_atom_site_occupancy
_atom_site_site_symmetry_order
_atom_site_calc_flag
_atom_site_refinement_flags_posn
_atom_site_refinement_flags_adp
_atom_site_refinement_flags_occupancy
_atom_site_disorder_assembly
_atom_site_disorder_group
C1 C 0.6208(3) 0.9544(3) 0.11182(19) 0.0562(6) Uani 1 1 d . . . . .
H1A H 0.709382 0.875337 0.084951 0.084 Uiso 1 1 calc R U . . .
H1B H 0.622376 1.039854 0.043012 0.084 Uiso 1 1 calc R U . . .
H1C H 0.508383 0.932627 0.134495 0.084 Uiso 1 1 calc R U . . .
C2 C 0.6501(2) 0.86770(19) 0.32048(17) 0.0368(4) Uani 1 1 d . . . . .
C3 C 0.6968(2) 0.89258(18) 0.42503(16) 0.0330(4) Uani 1 1 d . . . . .
C4 C 0.7253(2) 1.01986(18) 0.41692(17) 0.0350(4) Uani 1 1 d . . . . .
H4 H 0.715148 1.093564 0.342888 0.042 Uiso 1 1 calc R U . . .
C5 C 0.7692(2) 1.04337(17) 0.51609(17) 0.0342(4) Uani 1 1 d . . . . .
C6 C 0.8012(2) 1.17435(18) 0.5078(2) 0.0402(4) Uani 1 1 d . . . . .
H6 H 0.791516 1.248201 0.433767 0.048 Uiso 1 1 calc R U . . .
C7 C 0.8452(2) 1.19629(19) 0.6033(2) 0.0427(5) Uani 1 1 d . . . . .
H7 H 0.866820 1.284183 0.596315 0.051 Uiso 1 1 calc R U . . .
C8 C 0.8580(2) 1.0868(2) 0.71238(19) 0.0403(4) Uani 1 1 d . . . . .
C9 C 0.8318(2) 0.95742(18) 0.72547(17) 0.0366(4) Uani 1 1 d . . . . .
H9 H 0.844331 0.884937 0.799932 0.044 Uiso 1 1 calc R U . . .
C10 C 0.7857(2) 0.93274(17) 0.62699(16) 0.0319(4) Uani 1 1 d . . . . .
C11 C 0.7575(2) 0.80009(17) 0.63423(16) 0.0307(4) Uani 1 1 d . . . . .
C12 C 0.7122(2) 0.78141(17) 0.53609(16) 0.0306(4) Uani 1 1 d . . . . .
C13 C 0.6826(2) 0.63954(17) 0.55176(15) 0.0312(4) Uani 1 1 d . . . . .
C14 C 0.4930(3) 0.4923(2) 0.66733(19) 0.0455(5) Uani 1 1 d . . . . .
H14A H 0.518013 0.453569 0.594483 0.068 Uiso 1 1 calc R U . . .
H14B H 0.372034 0.499810 0.709568 0.068 Uiso 1 1 calc R U . . .
H14C H 0.564690 0.429873 0.725871 0.068 Uiso 1 1 calc R U . . .
C15 C 0.7838(2) 0.67897(17) 0.74598(16) 0.0316(4) Uani 1 1 d . . . . .
C16 C 0.6663(3) 0.6736(2) 0.86051(18) 0.0442(5) Uani 1 1 d . . . . .
H16 H 0.567995 0.749246 0.869083 0.053 Uiso 1 1 calc R U . . .
C17 C 0.6907(3) 0.5597(2) 0.96205(19) 0.0521(5) Uani 1 1 d . . . . .
H17 H 0.609744 0.556630 1.040047 0.063 Uiso 1 1 calc R U . . .
C18 C 0.8338(3) 0.4504(2) 0.94889(18) 0.0457(5) Uani 1 1 d . . . . .
C19 C 0.9524(3) 0.45299(19) 0.83703(19) 0.0435(5) Uani 1 1 d . . . . .
H19 H 1.050886 0.377370 0.829285 0.052 Uiso 1 1 calc R U . . .
C20 C 0.9265(2) 0.56755(18) 0.73551(17) 0.0370(4) Uani 1 1 d . . . . .
H20 H 1.007583 0.569751 0.657668 0.044 Uiso 1 1 calc R U . . .
Cl1 Cl 0.90901(8) 1.11802(6) 0.83432(5) 0.0597(2) Uani 1 1 d . . . . .
Cl2 Cl 0.86135(10) 0.30361(6) 1.07529(5) 0.0716(2) Uani 1 1 d . . . . .
O1 O 0.65358(18) 0.97684(15) 0.21917(12) 0.0482(4) Uani 1 1 d . . . . .
O2 O 0.6141(2) 0.76275(15) 0.32415(13) 0.0556(4) Uani 1 1 d . . . . .
O3 O 0.78490(17) 0.54464(13) 0.51203(13) 0.0431(3) Uani 1 1 d . . . . .
O4 O 0.52862(15) 0.63035(12) 0.62624(11) 0.0352(3) Uani 1 1 d . . . . .

loop_
_atom_site_aniso_label
_atom_site_aniso_U_11
_atom_site_aniso_U_22
_atom_site_aniso_U_33
_atom_site_aniso_U_23
_atom_site_aniso_U_13
_atom_site_aniso_U_12
C1 0.0636(14) 0.0669(15) 0.0350(11) -0.0040(10) -0.0158(10) -0.0153(11)
C2 0.0320(9) 0.0379(10) 0.0361(10) -0.0032(8) -0.0060(7) -0.0099(8)
C3 0.0291(9) 0.0304(9) 0.0350(9) -0.0024(7) -0.0044(7) -0.0090(7)
C4 0.0291(9) 0.0289(9) 0.0402(10) 0.0000(7) -0.0057(7) -0.0079(7)
C5 0.0265(8) 0.0248(8) 0.0460(10) -0.0047(7) -0.0037(7) -0.0070(7)
C6 0.0316(9) 0.0249(9) 0.0587(12) -0.0046(8) -0.0060(8) -0.0090(7)
C7 0.0336(10) 0.0265(9) 0.0667(13) -0.0151(9) -0.0011(9) -0.0113(7)
C8 0.0345(10) 0.0380(10) 0.0530(11) -0.0213(9) 0.0006(8) -0.0148(8)
C9 0.0365(10) 0.0310(9) 0.0419(10) -0.0111(8) -0.0018(8) -0.0122(7)
C10 0.0282(9) 0.0267(9) 0.0396(9) -0.0096(7) -0.0014(7) -0.0092(7)
C11 0.0291(8) 0.0254(8) 0.0352(9) -0.0065(7) -0.0021(7) -0.0087(7)
C12 0.0283(9) 0.0273(8) 0.0343(9) -0.0066(7) -0.0033(7) -0.0086(7)
C13 0.0345(9) 0.0295(9) 0.0307(8) -0.0044(7) -0.0097(7) -0.0099(7)
C14 0.0587(12) 0.0371(10) 0.0433(10) -0.0036(8) -0.0044(9) -0.0282(9)
C15 0.0395(9) 0.0267(8) 0.0332(9) -0.0068(7) -0.0074(7) -0.0153(7)
C16 0.0505(12) 0.0395(10) 0.0383(10) -0.0096(8) -0.0014(9) -0.0125(9)
C17 0.0703(14) 0.0519(12) 0.0329(10) -0.0051(9) -0.0023(9) -0.0268(11)
C18 0.0705(14) 0.0366(10) 0.0380(10) -0.0001(8) -0.0207(10) -0.0246(10)
C19 0.0545(12) 0.0289(9) 0.0504(11) -0.0064(8) -0.0202(10) -0.0097(8)
C20 0.0441(10) 0.0309(9) 0.0376(10) -0.0072(7) -0.0079(8) -0.0134(8)
Cl1 0.0706(4) 0.0616(4) 0.0629(4) -0.0299(3) -0.0018(3) -0.0355(3)
Cl2 0.1174(6) 0.0510(3) 0.0489(3) 0.0131(2) -0.0359(3) -0.0326(3)
O1 0.0564(9) 0.0467(8) 0.0387(7) 0.0034(6) -0.0162(6) -0.0171(7)
O2 0.0837(11) 0.0496(9) 0.0459(8) -0.0024(6) -0.0235(7) -0.0336(8)
O3 0.0450(8) 0.0330(7) 0.0511(8) -0.0166(6) -0.0043(6) -0.0087(6)
O4 0.0361(7) 0.0300(6) 0.0404(7) -0.0068(5) -0.0043(5) -0.0150(5)

loop_
_atom_type_symbol
_atom_type_description
_atom_type_scat_dispersion_real
_atom_type_scat_dispersion_imag
_atom_type_scat_source
C C 0.0137 0.0067 'International Tables Vol C Tables 4.2.6.8 and 6.1.1.4'
H H 0.0000 0.0000 'International Tables Vol C Tables 4.2.6.8 and 6.1.1.4'
Cl Cl 0.3281 0.5435 'International Tables Vol C Tables 4.2.6.8 and 6.1.1.4'
O O 0.0389 0.0241 'International Tables Vol C Tables 4.2.6.8 and 6.1.1.4'

loop_
_geom_angle_atom_site_label_1
_geom_angle_atom_site_label_2
_geom_angle_atom_site_label_3
_geom_angle
_geom_angle_site_symmetry_1
_geom_angle_site_symmetry_3
_geom_angle_publ_flag
O1 C1 H1A 109.5 . . ?
O1 C1 H1B 109.5 . . ?
H1A C1 H1B 109.5 . . ?
O1 C1 H1C 109.5 . . ?
H1A C1 H1C 109.5 . . ?
H1B C1 H1C 109.5 . . ?
O2 C2 O1 122.81(17) . . ?
O2 C2 C3 124.71(16) . . ?
O1 C2 C3 112.48(15) . . ?
C4 C3 C12 119.54(16) . . ?
C4 C3 C2 121.31(16) . . ?
C12 C3 C2 119.15(15) . . ?
C3 C4 C5 121.26(16) . . ?
C3 C4 H4 119.4 . . ?
C5 C4 H4 119.4 . . ?
C4 C5 C6 121.60(17) . . ?
C4 C5 C10 119.55(15) . . ?
C6 C5 C10 118.84(17) . . ?
C7 C6 C5 121.46(18) . . ?
C7 C6 H6 119.3 . . ?
C5 C6 H6 119.3 . . ?
C6 C7 C8 118.78(16) . . ?
C6 C7 H7 120.6 . . ?
C8 C7 H7 120.6 . . ?
C9 C8 C7 122.63(18) . . ?
C9 C8 Cl1 119.24(16) . . ?
C7 C8 Cl1 118.13(14) . . ?
C8 C9 C10 119.35(17) . . ?
C8 C9 H9 120.3 . . ?
C10 C9 H9 120.3 . . ?
C9 C10 C5 118.92(15) . . ?
C9 C10 C11 122.21(16) . . ?
C5 C10 C11 118.86(16) . . ?
C12 C11 C10 120.04(15) . . ?
C12 C11 C15 119.62(14) . . ?
C10 C11 C15 120.30(15) . . ?
C11 C12 C3 120.73(15) . . ?
C11 C12 C13 116.74(15) . . ?
C3 C12 C13 122.52(15) . . ?
O3 C13 O4 124.53(15) . . ?
O3 C13 C12 125.72(16) . . ?
O4 C13 C12 109.53(14) . . ?
O4 C14 H14A 109.5 . . ?
O4 C14 H14B 109.5 . . ?
H14A C14 H14B 109.5 . . ?
O4 C14 H14C 109.5 . . ?
H14A C14 H14C 109.5 . . ?
H14B C14 H14C 109.5 . . ?
C20 C15 C16 118.68(17) . . ?
C20 C15 C11 119.80(15) . . ?
C16 C15 C11 121.51(16) . . ?
C17 C16 C15 120.79(19) . . ?
C17 C16 H16 119.6 . . ?
C15 C16 H16 119.6 . . ?
C18 C17 C16 119.25(19) . . ?
C18 C17 H17 120.4 . . ?
C16 C17 H17 120.4 . . ?
C19 C18 C17 121.25(18) . . ?
C19 C18 Cl2 119.34(17) . . ?
C17 C18 Cl2 119.37(16) . . ?
C18 C19 C20 119.06(19) . . ?
C18 C19 H19 120.5 . . ?
C20 C19 H19 120.5 . . ?
C15 C20 C19 120.97(17) . . ?
C15 C20 H20 119.5 . . ?
C19 C20 H20 119.5 . . ?
C2 O1 C1 114.75(16) . . ?
C13 O4 C14 116.02(14) . . ?

loop_
_geom_bond_atom_site_label_1
_geom_bond_atom_site_label_2
_geom_bond_distance
_geom_bond_site_symmetry_2
_geom_bond_publ_flag
C1 O1 1.441(2) . ?
C1 H1A 0.9800 . ?
C1 H1B 0.9800 . ?
C1 H1C 0.9800 . ?
C2 O2 1.192(2) . ?
C2 O1 1.339(2) . ?
C2 C3 1.485(3) . ?
C3 C4 1.371(2) . ?
C3 C12 1.428(2) . ?
C4 C5 1.406(3) . ?
C4 H4 0.9500 . ?
C5 C6 1.421(2) . ?
C5 C10 1.425(2) . ?
C6 C7 1.359(3) . ?
C6 H6 0.9500 . ?
C7 C8 1.403(3) . ?
C7 H7 0.9500 . ?
C8 C9 1.369(2) . ?
C8 Cl1 1.727(2) . ?
C9 C10 1.415(3) . ?
C9 H9 0.9500 . ?
C10 C11 1.428(2) . ?
C11 C12 1.377(2) . ?
C11 C15 1.497(2) . ?
C12 C13 1.500(2) . ?
C13 O3 1.197(2) . ?
C13 O4 1.337(2) . ?
C14 O4 1.442(2) . ?
C14 H14A 0.9800 . ?
C14 H14B 0.9800 . ?
C14 H14C 0.9800 . ?
C15 C20 1.387(3) . ?
C15 C16 1.390(3) . ?
C16 C17 1.382(3) . ?
C16 H16 0.9500 . ?
C17 C18 1.380(3) . ?
C17 H17 0.9500 . ?
C18 C19 1.373(3) . ?
C18 Cl2 1.7447(19) . ?
C19 C20 1.387(3) . ?
C19 H19 0.9500 . ?
C20 H20 0.9500 . ?
